data_4029067
loop_
_publ_author_name
'Kumar, Dhananjay'
'Mishra, Bhuwan B.'
'Tiwari, Vinod K.'

_publ_section_title
;
 Synthesis of 2-N/S/C-substituted benzothiazoles via intramolecular
 cyclative cleavage of benzotriazole ring.
;
_journal_issue 1
_journal_name_full 'The Journal of organic chemistry'
_journal_page_first 251
_journal_page_last 266
_journal_paper_doi 10.1021/jo4024107
_journal_volume 79
_journal_year 2014
_chemical_formula_moiety 'C20 H21 N3 S'
_chemical_formula_sum 'C20 H21 N3 S'
_chemical_formula_weight 335.46
_chemical_melting_point 122
_chemical_name_systematic (E)-2-(4-Cinnamylpiperazin-1-yl)benzo[d]thiazole
_space_group_IT_number 9
_symmetry_cell_setting monoclinic
_symmetry_Int_Tables_number 9
_symmetry_space_group_name_Hall 'C -2yc'
_symmetry_space_group_name_H-M 'C 1 c 1'
_atom_sites_solution_hydrogens geom
_atom_sites_solution_primary direct
_atom_sites_solution_secondary difmap
_audit_creation_method SHELXL-97
_cell_angle_alpha 90.00
_cell_angle_beta 110.984(17)
_cell_angle_gamma 90.00
_cell_formula_units_Z 4
_cell_length_a 6.0723(9)
_cell_length_b 37.105(3)
_cell_length_c 8.4532(11)
_cell_measurement_reflns_used 429
_cell_measurement_temperature 293(2)
_cell_measurement_theta_max 29.1709
_cell_measurement_theta_min 3.2951
_cell_volume 1778.3(4)
_computing_cell_refinement 'CrysAlis Pro, Agilent Technologies'
_computing_data_collection 'CrysAlis Pro, Agilent Technologies'
_computing_data_reduction 'CrysAlis Pro, Agilent Technologies'
_computing_structure_refinement 'SHELXL-97 (Sheldrick, 2008)'
_diffrn_ambient_temperature 293(2)
_diffrn_detector_area_resol_mean 16.0938
_diffrn_measured_fraction_theta_full 0.994
_diffrn_measured_fraction_theta_max 0.892
_diffrn_measurement_device_type 'XCalibur Eos, Oxford Diffraction'
_diffrn_measurement_method '\w scans'
_diffrn_radiation_monochromator graphite
_diffrn_radiation_probe x-ray
_diffrn_radiation_type MoK\a
_diffrn_radiation_wavelength 0.71073
_diffrn_reflns_av_R_equivalents 0.0451
_diffrn_reflns_av_sigmaI/netI 0.0700
_diffrn_reflns_limit_h_max 3
_diffrn_reflns_limit_h_min -8
_diffrn_reflns_limit_k_max 38
_diffrn_reflns_limit_k_min -48
_diffrn_reflns_limit_l_max 6
_diffrn_reflns_limit_l_min -9
_diffrn_reflns_number 2619
_diffrn_reflns_theta_full 25.00
_diffrn_reflns_theta_max 29.18
_diffrn_reflns_theta_min 3.29
_diffrn_source 'fine-focus sealed tube'
_exptl_absorpt_coefficient_mu 0.188
_exptl_absorpt_correction_T_max 1.00000
_exptl_absorpt_correction_T_min 0.95273
_exptl_absorpt_correction_type multi-scan
_exptl_absorpt_process_details 'CrysAlisPro, Agilent Technologies'
_exptl_crystal_colour colourless
_exptl_crystal_density_diffrn 1.253
_exptl_crystal_density_method 'not measured'
_exptl_crystal_description plate
_exptl_crystal_F_000 712
_exptl_crystal_recrystallization_method 'ethyl acetate, hexane, rt, 1 atm'
_exptl_crystal_size_max 0.20
_exptl_crystal_size_mid 0.18
_exptl_crystal_size_min 0.12
_refine_diff_density_max 0.175
_refine_diff_density_min -0.179
_refine_diff_density_rms 0.040
_refine_ls_abs_structure_details 'Flack H D (1983), Acta Cryst. A39, 876-881'
_refine_ls_abs_structure_Flack 0.11(13)
_refine_ls_extinction_method none
_refine_ls_goodness_of_fit_ref 0.992
_refine_ls_hydrogen_treatment constr
_refine_ls_matrix_type full
_refine_ls_number_parameters 217
_refine_ls_number_reflns 1843
_refine_ls_number_restraints 2
_refine_ls_restrained_S_all 0.992
_refine_ls_R_factor_all 0.0958
_refine_ls_R_factor_gt 0.0515
_refine_ls_shift/su_max 0.001
_refine_ls_shift/su_mean 0.000
_refine_ls_structure_factor_coef Fsqd
_refine_ls_weighting_details 'calc w=1/[\s^2^(Fo^2^)+(0.0210P)^2^+0.0000P] where P=(Fo^2^+2Fc^2^)/3'
_refine_ls_weighting_scheme calc
_refine_ls_wR_factor_gt 0.0720
_refine_ls_wR_factor_ref 0.0871
_reflns_number_gt 1175
_reflns_number_total 1843
_reflns_threshold_expression >2\s(I)
_cod_data_source_file jo4024107_si_002.cif
_cod_data_source_block compound_4b
_cod_depositor_comments
;
The following automatic conversions were performed:

'_refine_ls_hydrogen_treatment' value 'Constr' changed to 'constr'
according to
/usr/data/users/saulius/automatic-downloads/current/ACS/lib/dictionaries/cif_core.dic
dictionary named 'cif_core.dic' version 2.4.2 from 2011-04-26.

Automatic conversion script
Id: cif_fix_values 2281 2013-09-26 08:29:07Z andrius 
;
_cod_original_sg_symbol_H-M 'C c'
_cod_database_code 4029067

loop_
_symmetry_equiv_pos_as_xyz
'x, y, z'
'x, -y, z+1/2'
'x+1/2, y+1/2, z'
'x+1/2, -y+1/2, z+1/2'

loop_
_atom_site_label
_atom_site_type_symbol
_atom_site_fract_x
_atom_site_fract_y
_atom_site_fract_z
_atom_site_U_iso_or_equiv
_atom_site_adp_type
_atom_site_occupancy
_atom_site_symmetry_multiplicity
_atom_site_calc_flag
_atom_site_refinement_flags
S2 S 0.7558(3) 1.06512(4) 0.9645(2) 0.0548(4) Uani 1 1 d .
N3 N 0.9415(7) 0.92510(12) 0.9813(5) 0.0439(12) Uani 1 1 d .
C13 C 1.1068(10) 0.86289(14) 1.0409(7) 0.0509(15) Uani 1 1 d .
H13 H 1.1545 0.8631 0.9479 0.061 Uiso 1 1 calc R
C10 C 0.7598(9) 0.98452(13) 0.9103(7) 0.0480(15) Uani 1 1 d .
H10A H 0.7488 0.9828 0.7932 0.058 Uiso 1 1 calc R
H10B H 0.6309 0.9995 0.9142 0.058 Uiso 1 1 calc R
C6 C 1.1768(9) 1.09058(15) 1.0801(7) 0.0448(14) Uani 1 1 d .
N1 N 1.2117(7) 1.05356(12) 1.0771(5) 0.0474(12) Uani 1 1 d .
C11 C 0.7388(10) 0.94723(13) 0.9766(8) 0.0518(14) Uani 1 1 d .
H11A H 0.7332 0.9491 1.0895 0.062 Uiso 1 1 calc R
H11B H 0.5939 0.9359 0.9037 0.062 Uiso 1 1 calc R
C5 C 0.9427(9) 1.10232(15) 1.0243(7) 0.0479(15) Uani 1 1 d .
N2 N 0.9830(7) 1.00101(13) 1.0109(6) 0.0518(12) Uani 1 1 d .
C7 C 1.0077(9) 1.03748(15) 1.0202(7) 0.0429(14) Uani 1 1 d .
C9 C 1.1596(8) 0.94177(14) 1.0917(7) 0.0498(15) Uani 1 1 d .
H9A H 1.2924 0.9267 1.0965 0.060 Uiso 1 1 calc R
H9B H 1.1570 0.9437 1.2055 0.060 Uiso 1 1 calc R
C14 C 1.2118(10) 0.84005(15) 1.1643(7) 0.0570(16) Uani 1 1 d .
H14 H 1.1659 0.8415 1.2580 0.068 Uiso 1 1 calc R
C8 C 1.1891(8) 0.97858(13) 1.0278(7) 0.0516(15) Uani 1 1 d .
H8A H 1.3302 0.9898 1.1062 0.062 Uiso 1 1 calc R
H8B H 1.2071 0.9765 0.9187 0.062 Uiso 1 1 calc R
C15 C 1.3918(10) 0.81246(15) 1.1752(8) 0.0523(15) Uani 1 1 d .
C4 C 0.8825(11) 1.13848(16) 1.0188(8) 0.0645(18) Uani 1 1 d .
H4 H 0.7252 1.1455 0.9826 0.077 Uiso 1 1 calc R
C2 C 1.2947(12) 1.15276(16) 1.1248(7) 0.0673(19) Uani 1 1 d .
H2 H 1.4133 1.1701 1.1598 0.081 Uiso 1 1 calc R
C3 C 1.0613(13) 1.16383(16) 1.0684(9) 0.072(2) Uani 1 1 d .
H3 H 1.0249 1.1882 1.0640 0.087 Uiso 1 1 calc R
C12 C 0.9158(10) 0.88858(15) 1.0400(8) 0.0592(16) Uani 1 1 d .
H12A H 0.7651 0.8789 0.9676 0.071 Uiso 1 1 calc R
H12B H 0.9133 0.8902 1.1539 0.071 Uiso 1 1 calc R
C18 C 1.7397(12) 0.76128(18) 1.2071(11) 0.086(2) Uani 1 1 d .
H18 H 1.8568 0.7442 1.2188 0.103 Uiso 1 1 calc R
C20 C 1.4387(12) 0.78582(16) 1.2976(8) 0.0706(18) Uani 1 1 d .
H20 H 1.3536 0.7850 1.3697 0.085 Uiso 1 1 calc R
C16 C 1.5198(11) 0.81332(14) 1.0680(8) 0.0632(17) Uani 1 1 d .
H16 H 1.4902 0.8312 0.9858 0.076 Uiso 1 1 calc R
C19 C 1.6122(13) 0.76050(18) 1.3127(10) 0.089(2) Uani 1 1 d .
H19 H 1.6431 0.7427 1.3953 0.107 Uiso 1 1 calc R
C1 C 1.3573(10) 1.11648(16) 1.1306(7) 0.0562(16) Uani 1 1 d .
H1 H 1.5150 1.1096 1.1671 0.067 Uiso 1 1 calc R
C17 C 1.6927(12) 0.78741(19) 1.0841(10) 0.079(2) Uani 1 1 d .
H17 H 1.7768 0.7878 1.0112 0.094 Uiso 1 1 calc R

loop_
_atom_site_aniso_label
_atom_site_aniso_U_11
_atom_site_aniso_U_22
_atom_site_aniso_U_33
_atom_site_aniso_U_23
_atom_site_aniso_U_13
_atom_site_aniso_U_12
S2 0.0457(7) 0.0542(9) 0.0599(10) 0.0026(10) 0.0132(7) 0.0070(9)
N3 0.042(3) 0.041(3) 0.047(3) 0.001(2) 0.015(2) -0.002(2)
C13 0.063(4) 0.041(4) 0.051(4) -0.003(3) 0.023(3) -0.002(3)
C10 0.039(3) 0.049(4) 0.054(4) -0.008(3) 0.014(3) 0.004(3)
C6 0.053(3) 0.047(4) 0.034(3) -0.005(3) 0.015(3) -0.005(3)
N1 0.042(3) 0.046(3) 0.051(3) -0.006(3) 0.013(2) -0.004(2)
C11 0.033(3) 0.057(4) 0.061(4) -0.003(4) 0.013(3) -0.001(3)
C5 0.056(4) 0.050(4) 0.037(3) 0.003(3) 0.017(3) 0.004(3)
N2 0.033(2) 0.046(3) 0.069(3) -0.007(3) 0.010(2) 0.000(2)
C7 0.047(3) 0.044(4) 0.036(3) 0.003(3) 0.013(3) 0.008(3)
C9 0.037(3) 0.050(4) 0.055(4) -0.003(3) 0.009(3) 0.005(3)
C14 0.065(4) 0.053(4) 0.049(4) 0.002(3) 0.015(3) -0.003(3)
C8 0.037(3) 0.042(3) 0.068(4) -0.002(3) 0.010(3) -0.001(3)
C15 0.057(3) 0.040(4) 0.053(4) -0.005(3) 0.012(3) -0.008(3)
C4 0.073(4) 0.053(4) 0.071(5) 0.009(4) 0.030(4) 0.006(4)
C2 0.102(6) 0.050(4) 0.055(4) -0.001(4) 0.034(4) -0.015(4)
C3 0.109(6) 0.044(4) 0.077(5) 0.013(4) 0.050(5) 0.012(4)
C12 0.052(3) 0.055(4) 0.062(4) 0.000(3) 0.009(3) -0.009(3)
C18 0.070(4) 0.052(5) 0.123(7) -0.017(5) 0.018(5) 0.009(4)
C20 0.090(5) 0.056(4) 0.065(5) 0.004(4) 0.026(4) 0.006(4)
C16 0.066(4) 0.046(4) 0.076(5) -0.002(4) 0.023(4) -0.008(4)
C19 0.098(6) 0.059(5) 0.099(6) 0.018(4) 0.022(5) 0.023(4)
C1 0.065(4) 0.052(4) 0.050(4) 0.000(3) 0.019(3) -0.005(3)
C17 0.066(5) 0.067(5) 0.104(6) -0.005(5) 0.033(5) -0.003(4)

loop_
_atom_type_symbol
_atom_type_description
_atom_type_scat_dispersion_real
_atom_type_scat_dispersion_imag
_atom_type_scat_source
C C 0.0033 0.0016 'International Tables Vol C Tables 4.2.6.8 and 6.1.1.4'
H H 0.0000 0.0000 'International Tables Vol C Tables 4.2.6.8 and 6.1.1.4'
N N 0.0061 0.0033 'International Tables Vol C Tables 4.2.6.8 and 6.1.1.4'
S S 0.1246 0.1234 'International Tables Vol C Tables 4.2.6.8 and 6.1.1.4'
O O 0.0106 0.0060 'International Tables Vol C Tables 4.2.6.8 and 6.1.1.4'

loop_
_geom_angle_atom_site_label_1
_geom_angle_atom_site_label_2
_geom_angle_atom_site_label_3
_geom_angle
C5 S2 C7 88.3(3)
C9 N3 C11 109.9(4)
C9 N3 C12 110.9(4)
C11 N3 C12 109.6(4)
C14 C13 C12 124.5(5)
C14 C13 H13 117.7
C12 C13 H13 117.7
N2 C10 C11 110.6(5)
N2 C10 H10A 109.5
C11 C10 H10A 109.5
N2 C10 H10B 109.5
C11 C10 H10B 109.5
H10A C10 H10B 108.1
N1 C6 C5 116.4(5)
N1 C6 C1 125.0(5)
C5 C6 C1 118.6(5)
C7 N1 C6 109.2(5)
N3 C11 C10 109.9(4)
N3 C11 H11A 109.7
C10 C11 H11A 109.7
N3 C11 H11B 109.7
C10 C11 H11B 109.7
H11A C11 H11B 108.2
C4 C5 C6 122.5(6)
C4 C5 S2 128.3(5)
C6 C5 S2 109.2(4)
C7 N2 C10 120.9(4)
C7 N2 C8 119.1(4)
C10 N2 C8 113.7(4)
N1 C7 N2 123.2(5)
N1 C7 S2 116.9(4)
N2 C7 S2 119.8(4)
N3 C9 C8 110.7(4)
N3 C9 H9A 109.5
C8 C9 H9A 109.5
N3 C9 H9B 109.5
C8 C9 H9B 109.5
H9A C9 H9B 108.1
C13 C14 C15 129.2(5)
C13 C14 H14 115.4
C15 C14 H14 115.4
N2 C8 C9 110.1(4)
N2 C8 H8A 109.6
C9 C8 H8A 109.6
N2 C8 H8B 109.6
C9 C8 H8B 109.6
H8A C8 H8B 108.2
C20 C15 C16 119.4(5)
C20 C15 C14 119.4(5)
C16 C15 C14 121.2(5)
C3 C4 C5 118.6(6)
C3 C4 H4 120.7
C5 C4 H4 120.7
C3 C2 C1 122.0(6)
C3 C2 H2 119.0
C1 C2 H2 119.0
C4 C3 C2 119.9(6)
C4 C3 H3 120.1
C2 C3 H3 120.1
N3 C12 C13 114.3(5)
N3 C12 H12A 108.7
C13 C12 H12A 108.7
N3 C12 H12B 108.7
C13 C12 H12B 108.7
H12A C12 H12B 107.6
C19 C18 C17 119.6(7)
C19 C18 H18 120.2
C17 C18 H18 120.2
C19 C20 C15 119.9(6)
C19 C20 H20 120.0
C15 C20 H20 120.0
C15 C16 C17 119.9(6)
C15 C16 H16 120.0
C17 C16 H16 120.0
C18 C19 C20 120.9(7)
C18 C19 H19 119.6
C20 C19 H19 119.6
C2 C1 C6 118.5(6)
C2 C1 H1 120.8
C6 C1 H1 120.8
C18 C17 C16 120.3(6)
C18 C17 H17 119.8
C16 C17 H17 119.8

loop_
_geom_bond_atom_site_label_1
_geom_bond_atom_site_label_2
_geom_bond_distance
S2 C5 1.743(6)
S2 C7 1.760(5)
N3 C9 1.456(6)
N3 C11 1.468(6)
N3 C12 1.470(6)
C13 C14 1.318(7)
C13 C12 1.500(7)
C13 H13 0.9300
C10 N2 1.452(6)
C10 C11 1.515(6)
C10 H10A 0.9700
C10 H10B 0.9700
C6 N1 1.391(6)
C6 C5 1.397(7)
C6 C1 1.405(7)
N1 C7 1.302(6)
C11 H11A 0.9700
C11 H11B 0.9700
C5 C4 1.387(7)
N2 C7 1.361(6)
N2 C8 1.467(6)
C9 C8 1.503(6)
C9 H9A 0.9700
C9 H9B 0.9700
C14 C15 1.477(7)
C14 H14 0.9300
C8 H8A 0.9700
C8 H8B 0.9700
C15 C20 1.385(7)
C15 C16 1.389(7)
C4 C3 1.383(8)
C4 H4 0.9300
C2 C3 1.386(8)
C2 C1 1.395(7)
C2 H2 0.9300
C3 H3 0.9300
C12 H12A 0.9700
C12 H12B 0.9700
C18 C19 1.375(7)
C18 C17 1.375(8)
C18 H18 0.9300
C20 C19 1.383(8)
C20 H20 0.9300
C16 C17 1.394(8)
C16 H16 0.9300
C19 H19 0.9300
C1 H1 0.9300
C17 H17 0.9300
